data_2109097
loop_
_publ_author_name
'Scheepers, Matthew Clarke'
'Lemmerer, Andreas'

_publ_section_title
;
 Design of a series of cocrystals featuring isoniazid modified with
 diacetone alcohol
;
_journal_issue 6
_journal_name_full 'Acta Crystallographica Section B'
_journal_page_first
;
;
_journal_paper_doi 10.1107/S2052520622009532
_journal_volume 78
_journal_year 2022
_chemical_formula_moiety 'C12  H17  N3  O2, C7 H6 O4'
_chemical_formula_sum 'C19 H23 N3 O6'
_chemical_formula_weight 389.4
_space_group_IT_number 14
_space_group_name_Hall '-P 2yn'
_space_group_name_H-M_alt 'P 1 21/n 1'
_symmetry_cell_setting monoclinic
_symmetry_Int_Tables_number 14
_symmetry_space_group_name_Hall '-P 2yn'
_symmetry_space_group_name_H-M 'P 1 21/n 1'
_atom_sites_solution_hydrogens mixed
_audit_conform_dict_location ftp://ftp.iucr.org/pub/cif_core.dic
_audit_conform_dict_name cif_core.dic
_audit_conform_dict_version 2.4.5
_audit_creation_date 2022-03-31T14:57:17-00:00
_audit_creation_method 'WinGX routine CIF_UPDATE'
_cell_angle_alpha 90
_cell_angle_beta 96.605(2)
_cell_angle_gamma 90
_cell_formula_units_Z 4
_cell_length_a 8.5777(5)
_cell_length_b 17.5407(9)
_cell_length_c 13.2200(8)
_cell_measurement_reflns_used 9975
_cell_measurement_temperature 133(2)
_cell_measurement_theta_max 28.31
_cell_measurement_theta_min 2.70
_cell_measurement_wavelength 0.71073
_cell_volume 1975.86(19)
_computing_molecular_graphics 'Ortep for Windows (Farrugia, 2012)'
_computing_publication_material 'WinGX publication routines (Farrugia, 2012)'
_computing_structure_refinement 'SHELXL-2018/3 (Sheldrick, 2018)'
_diffrn_ambient_temperature 133(2)
_diffrn_measured_fraction_theta_full 0.999
_diffrn_measured_fraction_theta_max 0.998
_diffrn_measurement_device_type 'Bruker APEX-II CCD'
_diffrn_measurement_method '\f and \w scans'
_diffrn_radiation_probe x-ray
_diffrn_radiation_type MoK\a
_diffrn_radiation_wavelength 0.71073
_diffrn_reflns_av_R_equivalents 0.0278
_diffrn_reflns_av_unetI/netI 0.0147
_diffrn_reflns_Laue_measured_fraction_full 0.999
_diffrn_reflns_Laue_measured_fraction_max 0.998
_diffrn_reflns_limit_h_max 11
_diffrn_reflns_limit_h_min -11
_diffrn_reflns_limit_k_max 23
_diffrn_reflns_limit_k_min -23
_diffrn_reflns_limit_l_max 17
_diffrn_reflns_limit_l_min -17
_diffrn_reflns_number 41489
_diffrn_reflns_point_group_measured_fraction_full 0.999
_diffrn_reflns_point_group_measured_fraction_max 0.998
_diffrn_reflns_theta_full 25.242
_diffrn_reflns_theta_max 28.332
_diffrn_reflns_theta_min 2.658
_diffrn_standards_number 0
_exptl_absorpt_coefficient_mu 0.099
_exptl_absorpt_correction_T_max 0.7457
_exptl_absorpt_correction_T_min 0.6891
_exptl_absorpt_correction_type multi-scan
_exptl_absorpt_process_details 'SADABS (Sheldrick, 1996)'
_exptl_crystal_colour colourless
_exptl_crystal_density_diffrn 1.309
_exptl_crystal_density_method 'not measured'
_exptl_crystal_description block
_exptl_crystal_F_000 824
_exptl_crystal_size_max 0.584
_exptl_crystal_size_mid 0.489
_exptl_crystal_size_min 0.268
_refine_diff_density_max 0.302
_refine_diff_density_min -0.209
_refine_diff_density_rms 0.038
_refine_ls_extinction_method none
_refine_ls_goodness_of_fit_ref 0.993
_refine_ls_hydrogen_treatment mixed
_refine_ls_matrix_type full
_refine_ls_number_constraints 0
_refine_ls_number_parameters 273
_refine_ls_number_reflns 4917
_refine_ls_number_restraints 0
_refine_ls_restrained_S_all 0.993
_refine_ls_R_factor_all 0.0425
_refine_ls_R_factor_gt 0.0377
_refine_ls_shift/su_max 0.002
_refine_ls_shift/su_mean 0
_refine_ls_structure_factor_coef Fsqd
_refine_ls_weighting_details 'w=1/[\s^2^(Fo^2^)+(0.0563P)^2^+0.6282P] where P=(Fo^2^+2Fc^2^)/3'
_refine_ls_weighting_scheme calc
_refine_ls_wR_factor_gt 0.1009
_refine_ls_wR_factor_ref 0.1049
_reflns_Friedel_coverage 0
_reflns_number_gt 4391
_reflns_number_total 4917
_reflns_threshold_expression 'I > 2\s(I)'
_cod_data_source_file aw5075sup1.cif
_cod_data_source_block iz4h4m2p25dhba
_cod_original_sg_symbol_H-M 'P 21/n'
_cod_database_code 2109097
_shelx_estimated_absorpt_t_min 0.945
_shelx_estimated_absorpt_t_max 0.974

loop_
_symmetry_equiv_pos_as_xyz
'x, y, z'
'-x+1/2, y+1/2, -z+1/2'
'-x, -y, -z'
'x-1/2, -y-1/2, z-1/2'

loop_
_atom_site_label
_atom_site_type_symbol
_atom_site_fract_x
_atom_site_fract_y
_atom_site_fract_z
_atom_site_U_iso_or_equiv
_atom_site_adp_type
_atom_site_occupancy
_atom_site_site_symmetry_order
_atom_site_calc_flag
_atom_site_refinement_flags_posn
_atom_site_refinement_flags_adp
_atom_site_refinement_flags_occupancy
_atom_site_disorder_assembly
_atom_site_disorder_group
O1 O 0.33567(13) 0.40959(6) 0.04190(7) 0.0499(3) Uani 1 1 d . . . . .
O2 O 0.40462(10) 0.24120(4) 0.33566(7) 0.02967(18) Uani 1 1 d . . . . .
N1 N 0.68923(11) 0.53186(5) 0.32259(7) 0.02567(19) Uani 1 1 d . . . . .
N2 N 0.30640(10) 0.33146(5) 0.17506(7) 0.02280(18) Uani 1 1 d . . . . .
N3 N 0.21850(10) 0.28094(5) 0.11044(7) 0.02453(19) Uani 1 1 d . . . . .
C1 C 0.60091(13) 0.48059(6) 0.36485(8) 0.0258(2) Uani 1 1 d . . . . .
H1 H 0.613773 0.475257 0.436842 0.031 Uiso 1 1 calc R U . . .
C2 C 0.49146(12) 0.43490(6) 0.30814(8) 0.0239(2) Uani 1 1 d . . . . .
H2B H 0.429437 0.39967 0.340676 0.029 Uiso 1 1 calc R U . . .
C3 C 0.47442(12) 0.44176(6) 0.20255(8) 0.0229(2) Uani 1 1 d . . . . .
C4 C 0.56594(13) 0.49526(6) 0.15887(8) 0.0269(2) Uani 1 1 d . . . . .
H4 H 0.556356 0.501552 0.087044 0.032 Uiso 1 1 calc R U . . .
C5 C 0.67109(13) 0.53924(6) 0.22113(9) 0.0272(2) Uani 1 1 d . . . . .
H5 H 0.732578 0.575962 0.19079 0.033 Uiso 1 1 calc R U . . .
C6 C 0.36534(13) 0.39331(7) 0.13209(8) 0.0275(2) Uani 1 1 d . . . . .
C7 C 0.14981(12) 0.22632(6) 0.15249(8) 0.0245(2) Uani 1 1 d . . . . .
C8 C 0.05999(15) 0.17101(7) 0.08130(9) 0.0358(3) Uani 1 1 d . . . . .
H8A H 0.070467 0.185411 0.010773 0.054 Uiso 1 1 calc R U . . .
H8B H -0.051054 0.171989 0.09227 0.054 Uiso 1 1 calc R U . . .
H8C H 0.101933 0.119532 0.094376 0.054 Uiso 1 1 calc R U . . .
C9 C 0.14366(12) 0.21453(6) 0.26539(8) 0.0242(2) Uani 1 1 d . . . . .
H9A H 0.053693 0.180655 0.273676 0.029 Uiso 1 1 calc R U . . .
H9B H 0.121159 0.264427 0.295566 0.029 Uiso 1 1 calc R U . . .
C10 C 0.28947(13) 0.18092(6) 0.32794(8) 0.0249(2) Uani 1 1 d . . . . .
C11 C 0.35211(16) 0.11144(7) 0.27760(11) 0.0365(3) Uani 1 1 d . . . . .
H11A H 0.386561 0.126165 0.212202 0.055 Uiso 1 1 calc R U . . .
H11B H 0.26912 0.072954 0.266204 0.055 Uiso 1 1 calc R U . . .
H11C H 0.441125 0.090285 0.321872 0.055 Uiso 1 1 calc R U . . .
C12 C 0.25117(17) 0.16232(9) 0.43508(10) 0.0405(3) Uani 1 1 d . . . . .
H12A H 0.345854 0.143724 0.476232 0.061 Uiso 1 1 calc R U . . .
H12B H 0.169713 0.122917 0.431415 0.061 Uiso 1 1 calc R U . . .
H12C H 0.213329 0.208373 0.466415 0.061 Uiso 1 1 calc R U . . .
O3 O 0.89122(10) 0.61477(5) 0.43598(6) 0.02935(18) Uani 1 1 d . . . . .
H3 H 0.826706 0.587005 0.400326 0.044 Uiso 1 1 calc R U . . .
O4 O 0.83848(11) 0.53331(5) 0.55747(7) 0.0353(2) Uani 1 1 d . . . . .
O5 O 0.98052(12) 0.54740(5) 0.73987(7) 0.0358(2) Uani 1 1 d . . . . .
O6 O 1.28808(9) 0.79900(4) 0.60852(6) 0.02509(17) Uani 1 1 d . . . . .
C13 C 1.02636(12) 0.63101(6) 0.60061(8) 0.0221(2) Uani 1 1 d . . . . .
C14 C 1.05291(13) 0.60839(6) 0.70296(8) 0.0259(2) Uani 1 1 d . . . . .
C15 C 1.15658(13) 0.65005(7) 0.77055(8) 0.0279(2) Uani 1 1 d . . . . .
H15 H 1.174578 0.635025 0.839951 0.033 Uiso 1 1 calc R U . . .
C16 C 1.23346(12) 0.71295(6) 0.73772(8) 0.0248(2) Uani 1 1 d . . . . .
H16 H 1.303786 0.740933 0.784571 0.03 Uiso 1 1 calc R U . . .
C17 C 1.20814(11) 0.73559(5) 0.63579(8) 0.0208(2) Uani 1 1 d . . . . .
C18 C 1.10520(12) 0.69496(6) 0.56782(7) 0.02070(19) Uani 1 1 d . . . . .
H18 H 1.087739 0.710403 0.498569 0.025 Uiso 1 1 calc R U . . .
C19 C 0.91146(13) 0.58868(6) 0.52912(8) 0.0257(2) Uani 1 1 d . . . . .
H2 H 0.497(2) 0.2229(10) 0.3592(13) 0.053(5) Uiso 1 1 d . . . . .
H2A H 0.3499(18) 0.3128(8) 0.2338(12) 0.035(4) Uiso 1 1 d . . . . .
H5A H 0.917(2) 0.5296(12) 0.6823(17) 0.070(6) Uiso 1 1 d . . . . .
H6 H 1.268(2) 0.8085(11) 0.5438(15) 0.060(5) Uiso 1 1 d . . . . .

loop_
_atom_site_aniso_label
_atom_site_aniso_U_11
_atom_site_aniso_U_22
_atom_site_aniso_U_33
_atom_site_aniso_U_23
_atom_site_aniso_U_13
_atom_site_aniso_U_12
O1 0.0572(6) 0.0634(7) 0.0256(4) 0.0136(4) -0.0106(4) -0.0326(5)
O2 0.0254(4) 0.0235(4) 0.0380(5) 0.0037(3) -0.0055(3) -0.0024(3)
N1 0.0278(4) 0.0192(4) 0.0300(5) -0.0034(3) 0.0029(4) -0.0019(3)
N2 0.0249(4) 0.0230(4) 0.0197(4) -0.0027(3) -0.0005(3) -0.0044(3)
N3 0.0230(4) 0.0285(4) 0.0216(4) -0.0054(3) 0.0005(3) -0.0052(3)
C1 0.0305(5) 0.0227(5) 0.0244(5) -0.0038(4) 0.0042(4) -0.0023(4)
C2 0.0270(5) 0.0205(5) 0.0246(5) -0.0013(4) 0.0045(4) -0.0031(4)
C3 0.0234(5) 0.0198(5) 0.0249(5) 0.0007(4) 0.0000(4) -0.0005(4)
C4 0.0297(5) 0.0254(5) 0.0247(5) 0.0056(4) -0.0006(4) -0.0028(4)
C5 0.0287(5) 0.0207(5) 0.0320(6) 0.0040(4) 0.0025(4) -0.0040(4)
C6 0.0271(5) 0.0312(5) 0.0234(5) 0.0011(4) 0.0000(4) -0.0069(4)
C7 0.0205(5) 0.0289(5) 0.0241(5) -0.0050(4) 0.0028(4) -0.0035(4)
C8 0.0392(6) 0.0402(7) 0.0274(6) -0.0047(5) 0.0012(5) -0.0185(5)
C9 0.0217(5) 0.0278(5) 0.0239(5) -0.0039(4) 0.0061(4) -0.0013(4)
C10 0.0255(5) 0.0223(5) 0.0271(5) -0.0008(4) 0.0042(4) -0.0017(4)
C11 0.0387(6) 0.0246(5) 0.0466(7) -0.0053(5) 0.0067(5) 0.0047(5)
C12 0.0440(7) 0.0493(8) 0.0285(6) 0.0063(5) 0.0051(5) -0.0029(6)
O3 0.0334(4) 0.0281(4) 0.0261(4) -0.0040(3) 0.0016(3) -0.0109(3)
O4 0.0407(5) 0.0288(4) 0.0375(5) -0.0016(3) 0.0098(4) -0.0132(3)
O5 0.0463(5) 0.0283(4) 0.0346(5) 0.0091(3) 0.0119(4) -0.0043(4)
O6 0.0260(4) 0.0229(4) 0.0245(4) 0.0030(3) -0.0051(3) -0.0036(3)
C13 0.0244(5) 0.0194(4) 0.0234(5) -0.0020(4) 0.0065(4) 0.0015(4)
C14 0.0310(5) 0.0212(5) 0.0269(5) 0.0034(4) 0.0102(4) 0.0038(4)
C15 0.0333(5) 0.0303(5) 0.0204(5) 0.0043(4) 0.0046(4) 0.0082(4)
C16 0.0253(5) 0.0274(5) 0.0207(5) -0.0013(4) -0.0008(4) 0.0051(4)
C17 0.0206(4) 0.0194(4) 0.0223(5) 0.0007(3) 0.0017(4) 0.0033(3)
C18 0.0222(5) 0.0218(5) 0.0184(4) -0.0008(3) 0.0036(4) 0.0014(4)
C19 0.0270(5) 0.0217(5) 0.0298(5) -0.0043(4) 0.0092(4) -0.0016(4)

loop_
_atom_type_symbol
_atom_type_description
_atom_type_scat_dispersion_real
_atom_type_scat_dispersion_imag
_atom_type_scat_source
C C 0.0033 0.0016 'International Tables Vol C Tables 4.2.6.8 and 6.1.1.4'
H H 0 0 'International Tables Vol C Tables 4.2.6.8 and 6.1.1.4'
N N 0.0061 0.0033 'International Tables Vol C Tables 4.2.6.8 and 6.1.1.4'
O O 0.0106 0.006 'International Tables Vol C Tables 4.2.6.8 and 6.1.1.4'

loop_
_geom_angle_atom_site_label_1
_geom_angle_atom_site_label_2
_geom_angle_atom_site_label_3
_geom_angle
_geom_angle_site_symmetry_1
_geom_angle_site_symmetry_3
_geom_angle_publ_flag
C10 O2 H2 110.0(12) . . ?
C5 N1 C1 118.49(9) . . ?
C6 N2 N3 117.15(9) . . ?
C6 N2 H2A 121.8(10) . . ?
N3 N2 H2A 116.5(10) . . ?
C7 N3 N2 116.91(9) . . ?
N1 C1 C2 122.88(10) . . ?
N1 C1 H1 118.6 . . ?
C2 C1 H1 118.6 . . ?
C1 C2 C3 118.59(10) . . ?
C1 C2 H2B 120.7 . . ?
C3 C2 H2B 120.7 . . ?
C4 C3 C2 118.39(9) . . ?
C4 C3 C6 117.67(9) . . ?
C2 C3 C6 123.92(9) . . ?
C5 C4 C3 119.31(10) . . ?
C5 C4 H4 120.3 . . ?
C3 C4 H4 120.3 . . ?
N1 C5 C4 122.32(10) . . ?
N1 C5 H5 118.8 . . ?
C4 C5 H5 118.8 . . ?
O1 C6 N2 123.48(10) . . ?
O1 C6 C3 121.07(10) . . ?
N2 C6 C3 115.45(9) . . ?
N3 C7 C8 116.02(10) . . ?
N3 C7 C9 126.76(9) . . ?
C8 C7 C9 117.15(9) . . ?
C7 C8 H8A 109.5 . . ?
C7 C8 H8B 109.5 . . ?
H8A C8 H8B 109.5 . . ?
C7 C8 H8C 109.5 . . ?
H8A C8 H8C 109.5 . . ?
H8B C8 H8C 109.5 . . ?
C7 C9 C10 117.70(8) . . ?
C7 C9 H9A 107.9 . . ?
C10 C9 H9A 107.9 . . ?
C7 C9 H9B 107.9 . . ?
C10 C9 H9B 107.9 . . ?
H9A C9 H9B 107.2 . . ?
O2 C10 C11 110.24(9) . . ?
O2 C10 C12 108.05(9) . . ?
C11 C10 C12 111.13(10) . . ?
O2 C10 C9 105.39(8) . . ?
C11 C10 C9 112.34(9) . . ?
C12 C10 C9 109.45(9) . . ?
C10 C11 H11A 109.5 . . ?
C10 C11 H11B 109.5 . . ?
H11A C11 H11B 109.5 . . ?
C10 C11 H11C 109.5 . . ?
H11A C11 H11C 109.5 . . ?
H11B C11 H11C 109.5 . . ?
C10 C12 H12A 109.5 . . ?
C10 C12 H12B 109.5 . . ?
H12A C12 H12B 109.5 . . ?
C10 C12 H12C 109.5 . . ?
H12A C12 H12C 109.5 . . ?
H12B C12 H12C 109.5 . . ?
C19 O3 H3 109.5 . . ?
C14 O5 H5A 102.6(12) . . ?
C17 O6 H6 111.3(12) . . ?
C18 C13 C14 119.54(10) . . ?
C18 C13 C19 120.76(9) . . ?
C14 C13 C19 119.66(9) . . ?
O5 C14 C15 117.91(10) . . ?
O5 C14 C13 122.68(10) . . ?
C15 C14 C13 119.41(10) . . ?
C16 C15 C14 120.68(10) . . ?
C16 C15 H15 119.7 . . ?
C14 C15 H15 119.7 . . ?
C15 C16 C17 120.21(10) . . ?
C15 C16 H16 119.9 . . ?
C17 C16 H16 119.9 . . ?
O6 C17 C18 123.12(9) . . ?
O6 C17 C16 117.09(9) . . ?
C18 C17 C16 119.79(9) . . ?
C17 C18 C13 120.36(9) . . ?
C17 C18 H18 119.8 . . ?
C13 C18 H18 119.8 . . ?
O4 C19 O3 122.94(10) . . ?
O4 C19 C13 121.48(10) . . ?
O3 C19 C13 115.57(9) . . ?

loop_
_geom_bond_atom_site_label_1
_geom_bond_atom_site_label_2
_geom_bond_distance
_geom_bond_site_symmetry_2
_geom_bond_publ_flag
O1 C6 1.2239(14) . ?
O2 C10 1.4425(13) . ?
O2 H2 0.882(19) . ?
N1 C5 1.3388(15) . ?
N1 C1 1.3388(14) . ?
N2 C6 1.3496(14) . ?
N2 N3 1.3911(12) . ?
N2 H2A 0.884(16) . ?
N3 C7 1.2844(14) . ?
C1 C2 1.3870(15) . ?
C1 H1 0.95 . ?
C2 C3 1.3919(14) . ?
C2 H2B 0.95 . ?
C3 C4 1.3910(14) . ?
C3 C6 1.5050(14) . ?
C4 C5 1.3839(15) . ?
C4 H4 0.95 . ?
C5 H5 0.95 . ?
C7 C8 1.5012(15) . ?
C7 C9 1.5137(14) . ?
C8 H8A 0.98 . ?
C8 H8B 0.98 . ?
C8 H8C 0.98 . ?
C9 C10 1.5354(15) . ?
C9 H9A 0.99 . ?
C9 H9B 0.99 . ?
C10 C11 1.5163(15) . ?
C10 C12 1.5257(16) . ?
C11 H11A 0.98 . ?
C11 H11B 0.98 . ?
C11 H11C 0.98 . ?
C12 H12A 0.98 . ?
C12 H12B 0.98 . ?
C12 H12C 0.98 . ?
O3 C19 1.3064(14) . ?
O3 H3 0.84 . ?
O4 C19 1.2368(13) . ?
O5 C14 1.3558(13) . ?
O5 H5A 0.94(2) . ?
O6 C17 1.3763(12) . ?
O6 H6 0.87(2) . ?
C13 C18 1.4039(14) . ?
C13 C14 1.4032(15) . ?
C13 C19 1.4838(15) . ?
C14 C15 1.3930(17) . ?
C15 C16 1.3807(16) . ?
C15 H15 0.95 . ?
C16 C17 1.3977(14) . ?
C16 H16 0.95 . ?
C17 C18 1.3829(14) . ?
C18 H18 0.95 . ?

loop_
_geom_torsion_atom_site_label_1
_geom_torsion_atom_site_label_2
_geom_torsion_atom_site_label_3
_geom_torsion_atom_site_label_4
_geom_torsion
_geom_torsion_site_symmetry_1
_geom_torsion_site_symmetry_2
_geom_torsion_site_symmetry_3
_geom_torsion_site_symmetry_4
_geom_torsion_publ_flag
C6 N2 N3 C7 -173.32(10) . . . . ?
C5 N1 C1 C2 -0.08(16) . . . . ?
N1 C1 C2 C3 1.07(16) . . . . ?
C1 C2 C3 C4 -1.24(15) . . . . ?
C1 C2 C3 C6 177.20(10) . . . . ?
C2 C3 C4 C5 0.50(16) . . . . ?
C6 C3 C4 C5 -178.05(10) . . . . ?
C1 N1 C5 C4 -0.73(16) . . . . ?
C3 C4 C5 N1 0.52(17) . . . . ?
N3 N2 C6 O1 5.63(17) . . . . ?
N3 N2 C6 C3 -173.41(9) . . . . ?
C4 C3 C6 O1 -13.57(17) . . . . ?
C2 C3 C6 O1 167.98(12) . . . . ?
C4 C3 C6 N2 165.50(10) . . . . ?
C2 C3 C6 N2 -12.96(16) . . . . ?
N2 N3 C7 C8 -178.06(10) . . . . ?
N2 N3 C7 C9 5.23(16) . . . . ?
N3 C7 C9 C10 -78.25(14) . . . . ?
C8 C7 C9 C10 105.07(12) . . . . ?
C7 C9 C10 O2 72.63(11) . . . . ?
C7 C9 C10 C11 -47.44(13) . . . . ?
C7 C9 C10 C12 -171.40(10) . . . . ?
C18 C13 C14 O5 179.81(9) . . . . ?
C19 C13 C14 O5 1.84(15) . . . . ?
C18 C13 C14 C15 0.33(15) . . . . ?
C19 C13 C14 C15 -177.64(9) . . . . ?
O5 C14 C15 C16 -179.73(10) . . . . ?
C13 C14 C15 C16 -0.22(16) . . . . ?
C14 C15 C16 C17 -0.08(16) . . . . ?
C15 C16 C17 O6 179.69(9) . . . . ?
C15 C16 C17 C18 0.28(15) . . . . ?
O6 C17 C18 C13 -179.55(9) . . . . ?
C16 C17 C18 C13 -0.17(15) . . . . ?
C14 C13 C18 C17 -0.13(15) . . . . ?
C19 C13 C18 C17 177.82(9) . . . . ?
C18 C13 C19 O4 -178.33(10) . . . . ?
C14 C13 C19 O4 -0.38(15) . . . . ?
C18 C13 C19 O3 0.41(14) . . . . ?
C14 C13 C19 O3 178.36(9) . . . . ?
